data_7720784
loop_
_publ_author_name
'Shin, Jiehye'
'Wade, Casey R.'

_publ_section_title
;
 In or out? Adaptive metal binding by a diphosphine-based Zr metal-organic
 cage.
;
_journal_issue 16
_journal_name_full 'Dalton transactions (Cambridge, England : 2003)'
_journal_page_first 6407
_journal_page_last 6414
_journal_paper_doi 10.1039/d6dt00536e
_journal_volume 55
_journal_year 2026
_chemical_formula_moiety 'C120 H108 Cl6 N6 O20 P6 Pd3 Zr6, 2(C5 H11 N O), 2(Cl), 8[C5H11NO]'
_chemical_formula_sum 'C170 H218 Cl8 N16 O30 P6 Pd3 Zr6'
_chemical_formula_weight 4301.53
_chemical_name_common Zr-P2N2-PdCl2
_space_group_crystal_system orthorhombic
_space_group_IT_number 62
_space_group_name_Hall '-P 2ac 2n'
_space_group_name_H-M_alt 'P n m a'
_atom_sites_solution_hydrogens geom
_atom_sites_solution_primary dual
_audit_creation_date 2025-12-19
_audit_creation_method
;
Olex2 1.5
(compiled 2025.07.13 svn.rb7424aed for OlexSys, GUI svn.r7314)
;
_audit_update_record
;
2026-03-03 deposited with the CCDC.	2026-03-31 downloaded from the CCDC.
;
_cell_angle_alpha 90
_cell_angle_beta 90
_cell_angle_gamma 90
_cell_formula_units_Z 4
_cell_length_a 47.908(4)
_cell_length_b 22.924(2)
_cell_length_c 17.5652(18)
_cell_measurement_reflns_used 9056
_cell_measurement_temperature 100
_cell_measurement_theta_max 24.596
_cell_measurement_theta_min 2.164
_cell_volume 19291(3)
_computing_cell_refinement 'SAINT V8.40B (?, 2016)'
_computing_data_collection 'APEX5 v2023.9-RC115 (Bruker, 2023)'
_computing_data_reduction 'SAINT V8.40B (?, 2016)'
_computing_molecular_graphics 'Olex2 1.5 (Dolomanov et al., 2009)'
_computing_publication_material 'Olex2 1.5 (Dolomanov et al., 2009)'
_computing_structure_refinement 'SHELXL 2018/3 (Sheldrick, 2015)'
_computing_structure_solution 'ShelXT (Sheldrick, 2015)'
_diffrn_ambient_temperature 100
_diffrn_detector 'Bruker Photon III area detector'
_diffrn_detector_area_resol_mean 10.5
_diffrn_detector_type 'CMOS area detector'
_diffrn_measured_fraction_theta_full 0.995
_diffrn_measured_fraction_theta_max 0.995
_diffrn_measurement_device 'Kappa Four-Circle Diffractometer'
_diffrn_radiation_monochromator 'Double Bounce Multilayer Mirrors'
_diffrn_radiation_probe x-ray
_diffrn_radiation_type MoK\a
_diffrn_radiation_wavelength 0.71073
_diffrn_radiation_xray_symbol K-L~3~
_diffrn_reflns_av_R_equivalents 0.0758
_diffrn_reflns_av_unetI/netI 0.0305
_diffrn_reflns_Laue_measured_fraction_full 0.995
_diffrn_reflns_Laue_measured_fraction_max 0.995
_diffrn_reflns_limit_h_max 56
_diffrn_reflns_limit_h_min -56
_diffrn_reflns_limit_k_max 27
_diffrn_reflns_limit_k_min -27
_diffrn_reflns_limit_l_max 20
_diffrn_reflns_limit_l_min -20
_diffrn_reflns_number 364921
_diffrn_reflns_point_group_measured_fraction_full 0.995
_diffrn_reflns_point_group_measured_fraction_max 0.995
_diffrn_reflns_theta_full 24.823
_diffrn_reflns_theta_max 24.823
_diffrn_reflns_theta_min 1.918
_diffrn_source 'Micro Focus Rotating Anode'
_diffrn_source_current 50.0
_diffrn_source_power 2.5
_diffrn_source_type 'Bruker TXS'
_diffrn_source_voltage 50.0
_diffrn_standards_number 0
_exptl_absorpt_coefficient_mu 0.812
_exptl_absorpt_correction_T_max 0.0613
_exptl_absorpt_correction_T_min 0.0395
_exptl_absorpt_correction_type multi-scan
_exptl_absorpt_process_details
;
SADABS-2016/2 (Bruker,2016/2) was used for absorption correction.
wR2(int) was 0.1050 before and 0.0636 after correction.
The Ratio of minimum to maximum transmission is 0.6444.
The \l/2 correction factor is Not present.
;
_exptl_crystal_colour yellow
_exptl_crystal_colour_primary yellow
_exptl_crystal_density_diffrn 1.481
_exptl_crystal_description block
_exptl_crystal_F_000 8776
_exptl_crystal_recrystallization_method 'Solvothermal synthesis'
_exptl_crystal_size_max 0.8
_exptl_crystal_size_mid 0.7
_exptl_crystal_size_min 0.5
_refine_diff_density_max 2.431
_refine_diff_density_min -1.292
_refine_diff_density_rms 0.199
_refine_ls_extinction_coef 0.00011(2)
_refine_ls_extinction_expression Fc^*^=kFc[1+0.001xFc^2^\l^3^/sin(2\q)]^-1/4^
_refine_ls_extinction_method 'SHELXL-2018/3 (Sheldrick 2018)'
_refine_ls_goodness_of_fit_ref 1.110
_refine_ls_hydrogen_treatment constr
_refine_ls_matrix_type full
_refine_ls_number_parameters 853
_refine_ls_number_reflns 17013
_refine_ls_number_restraints 970
_refine_ls_restrained_S_all 1.085
_refine_ls_R_factor_all 0.1412
_refine_ls_R_factor_gt 0.1026
_refine_ls_shift/su_max 0.000
_refine_ls_shift/su_mean 0.000
_refine_ls_structure_factor_coef Fsqd
_refine_ls_weighting_details 'w=1/[\s^2^(Fo^2^)+(0.0488P)^2^+520.4081P] where P=(Fo^2^+2Fc^2^)/3'
_refine_ls_weighting_scheme calc
_refine_ls_wR_factor_gt 0.2324
_refine_ls_wR_factor_ref 0.2679
_reflns_Friedel_coverage 0.000
_reflns_number_gt 12275
_reflns_number_total 17013
_reflns_threshold_expression 'I > 2\s(I)'
_cod_data_source_file d6dt00536e2.cif
_cod_data_source_block Zr-P2N2-PdCl2
_cod_depositor_comments
;
The following automatic conversions were performed:

data item '_diffrn_radiation_probe' value 'X-ray' was changed to
'x-ray' in accordance with the
/home/data/users/saulius/crontab/automatic-downloads/rss-feeds/RSC/lib/dictionaries/cif_core.dic
dictionary named 'cif_core.dic' version 2.4.2 last updated on
2011-04-26.

Automatic conversion script
Id: cif_fix_values 8170 2020-07-09 18:12:32Z antanas 

 Adding full bibliography for 7720780--7720784.cif.
;
_cod_original_sg_symbol_H-M Pnma
_cod_database_code 7720784
_shelx_shelxl_version_number 2018/3
_shelx_space_group_comment
;
The symmetry employed for this shelxl refinement is uniquely defined
by the following loop, which should always be used as a source of
symmetry information in preference to the above space-group names.
They are only intended as comments.
;
_shelx_estimated_absorpt_t_max 0.687
_shelx_estimated_absorpt_t_min 0.563
_olex2_refinement_description
;
1. Fixed Uiso
 At 1.2 times of:
  All C(H) groups, All C(H,H) groups
 At 1.5 times of:
  All C(H,H,H) groups
2. Rigid body (RIGU) restrains
 All non-hydrogen atoms
 with sigma for 1-2 distances of 0.004 and sigma for 1-3 distances of 0.004
3.a Ternary CH refined with riding coordinates:
 C02Q(H02Q), C02T(H02T), C02V(H02V), C02W(H02W), C02X(H02X), C034(H034)
3.b Secondary CH2 refined with riding coordinates:
 C01D(H01S,H01V), C01H(H01A,H01B), C01J(H01C,H01D), C01P(H01E,H01H), C01W(H01Z,
 H), C01Z(H01I,H01J), C022(H02A,H02B), C02L(H02M,H02N)
3.c Aromatic/amide H refined with riding coordinates:
 C00W(H00W), C010(H010), C012(H012), C013(H013), C016(H016), C01F(H01F),
 C01G(H01G), C01K(H01K), C01L(H01L), C01M(H01M), C01N(H01N), C01O(H01W),
 C01R(H01R), C01T(H01T), C01U(H01U), C01X(H01X), C01Y(H01Y), C021(H021),
 C023(H023), C025(H025), C026(H026), C027(H027), C028(H028), C029(H029),
 C02A(H02C), C02B(H02D), C02C(H02E), C02D(H02F), C02E(H02G), C02F(H02H),
 C02G(H02I), C02H(H02J), C02I(H02K), C02K(H02L), C02M(H02O), C02N(H02P),
 C02R(H02R), C02S(H02S)
3.d Idealised Me refined as rotating group:
 C01B(H01O,H01P,H01Q), C02O(H02U,H02Y,HA)
;
_smtbx_masks_special_details
;
A solvent mask was calculated and 1839 electrons were 
found in a volume of 7592\%A^3^ in 1 void per unit cell. 
This is consistent with the presence of 
32[C5H11NO], which account for 1792 electrons 
per unit cell.
;
_smtbx_masks_void_probe_radius 1.2
_smtbx_masks_void_truncation_radius 1.2
_olex2_submission_special_instructions 'No special instructions were received'

loop_
_space_group_symop_operation_xyz
'x, y, z'
'-x+1/2, -y, z+1/2'
'-x, y+1/2, -z'
'x+1/2, -y+1/2, -z+1/2'
'-x, -y, -z'
'x-1/2, y, -z-1/2'
'x, -y-1/2, z'
'-x-1/2, y-1/2, z-1/2'

loop_
_atom_site_label
_atom_site_type_symbol
_atom_site_fract_x
_atom_site_fract_y
_atom_site_fract_z
_atom_site_U_iso_or_equiv
_atom_site_adp_type
_atom_site_occupancy
_atom_site_site_symmetry_order
_atom_site_calc_flag
_atom_site_refinement_flags_posn
_atom_site_refinement_flags_adp
_atom_site_refinement_flags_occupancy
_atom_site_disorder_assembly
_atom_site_disorder_group
Pd2 Pd 0.28895(2) 0.52483(4) 0.82118(6) 0.0418(3) Uani 1 1 d . . . . .
Pd1 Pd 0.35180(3) 0.250000 0.26947(8) 0.0456(4) Uani 1 2 d S T P . .
Zr1 Zr 0.50323(2) 0.32280(5) 0.58010(7) 0.0387(3) Uani 1 1 d . . . . .
Zr04 Zr 0.13856(3) 0.250000 0.77758(10) 0.0394(4) Uani 1 2 d S T P . .
Zr05 Zr 0.50758(3) 0.250000 0.74491(10) 0.0379(4) Uani 1 2 d S T P . .
Zr2 Zr 0.13838(2) 0.32267(6) 0.61256(7) 0.0455(3) Uani 1 1 d . . . . .
P007 P 0.32615(6) 0.18225(13) 0.33267(18) 0.0357(7) Uani 1 1 d . . . . .
Cl08 Cl 0.26416(6) 0.59459(15) 0.75151(19) 0.0517(8) Uani 1 1 d . . . . .
P009 P 0.31593(6) 0.45864(15) 0.88072(19) 0.0425(7) Uani 1 1 d . . . . .
P00B P 0.31521(6) 0.50275(15) 0.7196(2) 0.0451(8) Uani 1 1 d . . . . .
Cl0C Cl 0.26245(7) 0.54669(16) 0.9295(2) 0.0593(9) Uani 1 1 d . . . . .
Cl0D Cl 0.37249(10) 0.17941(18) 0.1933(3) 0.0805(13) Uani 1 1 d . . . . .
O0E O 0.5242(2) 0.250000 0.5289(6) 0.036(2) Uani 1 2 d S T P . .
O1 O 0.52787(14) 0.1828(3) 0.6812(4) 0.0355(17) Uani 1 1 d . . . . .
O00G O 0.4886(2) 0.250000 0.6397(6) 0.034(2) Uani 1 2 d S T P . .
O0H O 0.11666(14) 0.3172(3) 0.7184(4) 0.0363(17) Uani 1 1 d . . . . .
O00I O 0.46746(15) 0.2986(4) 0.5094(5) 0.0450(19) Uani 1 1 d . . . . .
O00J O 0.47168(15) 0.3621(4) 0.6535(5) 0.0445(18) Uani 1 1 d . . . . .
O00K O 0.47437(15) 0.3158(3) 0.7651(5) 0.0416(18) Uani 1 1 d . . . . .
O00L O 0.1541(2) 0.250000 0.6681(6) 0.033(2) Uani 1 2 d S T P . .
O0M O 0.1169(2) 0.250000 0.5627(6) 0.048(3) Uani 1 2 d S T P . .
O00N O 0.17249(17) 0.2990(4) 0.5352(5) 0.051(2) Uani 1 1 d . . . . .
O00O O 0.17210(16) 0.3142(4) 0.7898(4) 0.0440(18) Uani 1 1 d . . . . .
O00P O 0.17129(17) 0.3628(4) 0.6788(5) 0.0480(19) Uani 1 1 d . . . . .
N00Q N 0.2785(3) 0.250000 0.3293(8) 0.040(3) Uani 1 2 d S T P . .
N00R N 0.3834(2) 0.5023(5) 0.4992(6) 0.053(2) Uani 1 1 d . . . . .
C00S C 0.4552(3) 0.250000 0.5013(8) 0.034(3) Uani 1 2 d S T P . .
N00T N 0.3374(3) 0.250000 0.4607(10) 0.053(4) Uani 1 2 d S T P . .
N00U N 0.3000(2) 0.3898(5) 0.7588(5) 0.047(2) Uani 1 1 d . . . . .
C00V C 0.4245(3) 0.250000 0.4877(11) 0.045(4) Uani 1 2 d S T P . .
C00W C 0.2457(2) 0.3020(6) 0.4074(7) 0.046(3) Uani 1 1 d . . . . .
H00W H 0.253720 0.337084 0.392485 0.055 Uiso 1 1 calc R U . . .
N00X N 0.36334(19) 0.4722(5) 0.7960(6) 0.047(2) Uani 1 1 d . . . . .
C00Y C 0.2568(3) 0.250000 0.3827(10) 0.041(3) Uani 1 2 d S T P . .
O00Z O 0.3555(2) 0.4254(5) 0.5293(7) 0.082(3) Uani 1 1 d . . . . .
C010 C 0.2227(3) 0.3022(6) 0.4539(7) 0.046(3) Uani 1 1 d . . . . .
H010 H 0.215582 0.337402 0.471761 0.055 Uiso 1 1 calc R U . . .
C011 C 0.4631(2) 0.3489(5) 0.7178(7) 0.040(2) Uani 1 1 d . . . . .
C012 C 0.4106(2) 0.3021(6) 0.4827(8) 0.047(3) Uani 1 1 d . . . . .
H012 H 0.420184 0.337138 0.487277 0.056 Uiso 1 1 calc R U . . .
C013 C 0.3818(2) 0.3018(6) 0.4705(8) 0.051(3) Uani 1 1 d . . . . .
H013 H 0.372244 0.337020 0.466806 0.061 Uiso 1 1 calc R U . . .
C014 C 0.2131(2) 0.3626(5) 0.7490(7) 0.043(2) Uani 1 1 d . . . . .
C015 C 0.3672(3) 0.250000 0.4638(10) 0.041(4) Uani 1 2 d S T P . .
C016 C 0.3632(2) 0.0229(5) 0.3134(7) 0.047(3) Uani 1 1 d . . . . .
H016 H 0.381341 0.008774 0.308824 0.056 Uiso 1 1 calc R U . . .
C017 C 0.4358(2) 0.3779(5) 0.7412(7) 0.045(3) Uani 1 1 d . . . . .
C018 C 0.3875(2) 0.4397(5) 0.7779(7) 0.041(2) Uani 1 1 d . . . . .
C019 C 0.1837(3) 0.3465(6) 0.7399(7) 0.046(3) Uani 1 1 d . . . . .
C01A C 0.2100(4) 0.250000 0.4746(10) 0.045(4) Uani 1 2 d S T P . .
C01B C 0.4232(3) 0.4586(7) 0.4317(8) 0.062(4) Uani 1 1 d . . . . .
H01O H 0.425736 0.494980 0.405672 0.093 Uiso 1 1 calc R U . . .
H01P H 0.411347 0.433632 0.401875 0.093 Uiso 1 1 calc R U . . .
H01Q H 0.440941 0.440080 0.439018 0.093 Uiso 1 1 calc R U . . .
C01D C 0.3845(3) 0.5631(6) 0.4817(8) 0.053(3) Uani 1 1 d . . . . .
H01S H 0.366165 0.576102 0.465341 0.063 Uiso 1 1 calc R U . . .
H01V H 0.397390 0.569378 0.439884 0.063 Uiso 1 1 calc R U . . .
C01E C 0.2707(2) 0.3850(6) 0.7601(7) 0.044(3) Uani 1 1 d . . . . .
C01F C 0.2289(3) 0.3407(6) 0.8096(8) 0.058(3) Uani 1 1 d . . . . .
H01F H 0.220352 0.317834 0.846686 0.070 Uiso 1 1 calc R U . . .
C01G C 0.3089(3) 0.0651(6) 0.3294(7) 0.048(3) Uani 1 1 d . . . . .
H01G H 0.290836 0.079203 0.335167 0.057 Uiso 1 1 calc R U . . .
C01H C 0.2897(2) 0.1965(5) 0.2972(7) 0.041(3) Uani 1 1 d . . . . .
H01A H 0.289857 0.199490 0.242117 0.049 Uiso 1 1 calc R U . . .
H01B H 0.277682 0.164081 0.311024 0.049 Uiso 1 1 calc R U . . .
C01I C 0.3317(2) 0.1041(5) 0.3258(7) 0.042(2) Uani 1 1 d . . . . .
C01J C 0.3238(2) 0.1971(6) 0.4377(7) 0.047(3) Uani 1 1 d . . . . .
H01C H 0.304226 0.199347 0.451960 0.056 Uiso 1 1 calc R U . . .
H01D H 0.331975 0.164627 0.465043 0.056 Uiso 1 1 calc R U . . .
C01K C 0.3408(3) -0.0155(6) 0.3157(9) 0.064(4) Uani 1 1 d . . . . .
H01K H 0.343883 -0.055460 0.311674 0.076 Uiso 1 1 calc R U . . .
C01L C 0.2569(3) 0.3526(7) 0.8148(8) 0.061(4) Uani 1 1 d . . . . .
H01L H 0.266932 0.338522 0.856255 0.073 Uiso 1 1 calc R U . . .
C01M C 0.2264(3) 0.3975(6) 0.6962(8) 0.049(3) Uani 1 1 d . . . . .
H01M H 0.216053 0.412899 0.656168 0.059 Uiso 1 1 calc R U . . .
C01N C 0.3138(3) 0.0055(6) 0.3241(8) 0.058(3) Uani 1 1 d . . . . .
H01N H 0.298878 -0.020429 0.326197 0.070 Uiso 1 1 calc R U . . .
C01O C 0.3590(3) 0.4758(6) 0.5096(8) 0.056(3) Uani 1 1 d . . . . .
H01W H 0.343011 0.498006 0.500973 0.068 Uiso 1 1 calc R U . . .
C01P C 0.3146(3) 0.3884(6) 0.8288(7) 0.048(3) Uani 1 1 d . . . . .
H01E H 0.333579 0.375551 0.819186 0.058 Uiso 1 1 calc R U . . .
H01H H 0.305886 0.359500 0.861490 0.058 Uiso 1 1 calc R U . . .
C01Q C 0.1836(3) 0.250000 0.5184(11) 0.045(4) Uani 1 2 d S T P . .
C01R C 0.4171(3) 0.3945(6) 0.6842(8) 0.053(3) Uani 1 1 d . . . . .
H01R H 0.421100 0.386215 0.633498 0.064 Uiso 1 1 calc R U . . .
C01S C 0.3096(3) 0.4421(6) 0.9799(8) 0.054(3) Uani 1 1 d . . . . .
C01T C 0.2546(3) 0.4104(6) 0.7010(8) 0.054(3) Uani 1 1 d . . . . .
H01T H 0.262889 0.435435 0.665915 0.065 Uiso 1 1 calc R U . . .
C01U C 0.2940(3) 0.5222(7) 0.5743(8) 0.064(4) Uani 1 1 d . . . . .
H01U H 0.284772 0.486637 0.578906 0.076 Uiso 1 1 calc R U . . .
C01W C 0.4100(3) 0.4693(7) 0.5066(8) 0.065(4) Uani 1 1 d . . . . .
H01Z H 0.422796 0.491181 0.538472 0.078 Uiso 1 1 calc R U . . .
H H 0.406326 0.432290 0.531349 0.078 Uiso 1 1 calc R U . . .
C01X C 0.4986(3) 0.4273(6) 0.5326(8) 0.057(3) Uani 1 1 d . . . . .
H01X H 0.482155 0.446734 0.544510 0.069 Uiso 1 1 calc R U . . .
C01Y C 0.3220(3) 0.4366(7) 1.1114(8) 0.066(4) Uani 1 1 d . . . . .
H01Y H 0.335392 0.439940 1.149472 0.079 Uiso 1 1 calc R U . . .
C01Z C 0.3529(2) 0.5150(6) 0.7429(8) 0.053(3) Uani 1 1 d . . . . .
H01I H 0.363814 0.513312 0.696400 0.064 Uiso 1 1 calc R U . . .
H01J H 0.355143 0.553681 0.764522 0.064 Uiso 1 1 calc R U . . .
C020 C 0.3097(2) 0.5427(6) 0.6328(7) 0.050(3) Uani 1 1 d . . . . .
C021 C 0.5303(3) 0.3701(7) 0.4725(8) 0.058(3) Uani 1 1 d . . . . .
H021 H 0.538643 0.344825 0.437837 0.069 Uiso 1 1 calc R U . . .
C022 C 0.3538(2) 0.4775(6) 0.8734(8) 0.050(3) Uani 1 1 d . . . . .
H02A H 0.356671 0.517144 0.890937 0.060 Uiso 1 1 calc R U . . .
H02B H 0.364525 0.451634 0.905836 0.060 Uiso 1 1 calc R U . . .
C023 C 0.3585(3) 0.0822(6) 0.3179(8) 0.055(3) Uani 1 1 d . . . . .
H023 H 0.373529 0.107816 0.315477 0.066 Uiso 1 1 calc R U . . .
C025 C 0.1420(3) 0.4082(7) 0.5235(9) 0.072(4) Uani 1 1 d . . . . .
H025 H 0.159336 0.415458 0.501620 0.086 Uiso 1 1 calc R U . . .
C026 C 0.4295(3) 0.3895(7) 0.8172(8) 0.061(4) Uani 1 1 d . . . . .
H026 H 0.441191 0.375745 0.855507 0.073 Uiso 1 1 calc R U . . .
C027 C 0.3180(3) 0.6324(8) 0.5586(9) 0.072(4) Uani 1 1 d . . . . .
H027 H 0.326027 0.669273 0.555095 0.086 Uiso 1 1 calc R U . . .
C028 C 0.5218(3) 0.4267(6) 0.5774(8) 0.056(3) Uani 1 1 d . . . . .
H028 H 0.523996 0.445829 0.623668 0.067 Uiso 1 1 calc R U . . .
C029 C 0.2827(3) 0.4269(8) 0.9978(7) 0.064(4) Uani 1 1 d . . . . .
H029 H 0.269153 0.424250 0.960009 0.077 Uiso 1 1 calc R U . . .
C02A C 0.5419(3) 0.3914(6) 0.5399(9) 0.058(3) Uani 1 1 d . . . . .
H02C H 0.559803 0.383759 0.557415 0.070 Uiso 1 1 calc R U . . .
C02B C 0.1322(4) 0.4308(7) 0.5915(10) 0.077(4) Uani 1 1 d . . . . .
H02D H 0.141778 0.456616 0.622860 0.092 Uiso 1 1 calc R U . . .
C02C C 0.3290(3) 0.4476(8) 1.0371(9) 0.071(4) Uani 1 1 d . . . . .
H02E H 0.347161 0.458889 1.025192 0.085 Uiso 1 1 calc R U . . .
C02D C 0.5027(3) 0.3954(7) 0.4675(8) 0.059(3) Uani 1 1 d . . . . .
H02F H 0.490138 0.390963 0.427627 0.071 Uiso 1 1 calc R U . . .
C02E C 0.4059(3) 0.4213(7) 0.8358(9) 0.062(4) Uani 1 1 d . . . . .
H02G H 0.402195 0.430574 0.886369 0.074 Uiso 1 1 calc R U . . .
C02F C 0.3028(3) 0.6092(7) 0.4990(10) 0.070(4) Uani 1 1 d . . . . .
H02H H 0.300371 0.630444 0.454446 0.084 Uiso 1 1 calc R U . . .
C02G C 0.3932(3) 0.4227(7) 0.7024(8) 0.061(4) Uani 1 1 d . . . . .
H02I H 0.380334 0.430986 0.664342 0.073 Uiso 1 1 calc R U . . .
C02H C 0.2915(3) 0.5553(8) 0.5058(9) 0.071(4) Uani 1 1 d . . . . .
H02J H 0.281817 0.539427 0.464780 0.085 Uiso 1 1 calc R U . . .
C02I C 0.2759(3) 0.4156(8) 1.0739(8) 0.070(4) Uani 1 1 d . . . . .
H02K H 0.257809 0.404294 1.086683 0.084 Uiso 1 1 calc R U . . .
C02K C 0.3210(3) 0.5969(6) 0.6275(8) 0.060(3) Uani 1 1 d . . . . .
H02L H 0.330972 0.611820 0.668611 0.072 Uiso 1 1 calc R U . . .
C02L C 0.3136(3) 0.4240(6) 0.6992(8) 0.055(3) Uani 1 1 d . . . . .
H02M H 0.303641 0.418151 0.651789 0.065 Uiso 1 1 calc R U . . .
H02N H 0.332475 0.409492 0.692245 0.065 Uiso 1 1 calc R U . . .
C02M C 0.1061(4) 0.4092(8) 0.6053(12) 0.090(5) Uani 1 1 d . . . . .
H02O H 0.095119 0.415648 0.648131 0.108 Uiso 1 1 calc R U . . .
C02N C 0.2956(3) 0.4209(8) 1.1293(8) 0.073(5) Uani 1 1 d . . . . .
H02P H 0.290847 0.413786 1.179795 0.087 Uiso 1 1 calc R U . . .
C02O C 0.3936(3) 0.5986(7) 0.5487(9) 0.069(4) Uani 1 1 d . . . . .
H02U H 0.392990 0.639246 0.535879 0.103 Uiso 1 1 calc R U . . .
H02Y H 0.412299 0.587953 0.562534 0.103 Uiso 1 1 calc R U . . .
HA H 0.381307 0.591228 0.590857 0.103 Uiso 1 1 calc R U . . .
C02Q C 0.1369(4) 0.2167(8) 0.9127(8) 0.088(5) Uani 1 1 d . . . . .
H02Q H 0.150205 0.190850 0.938452 0.105 Uiso 1 1 calc R U . . .
C02R C 0.0995(4) 0.3765(9) 0.5440(12) 0.089(4) Uani 1 1 d . . . . .
H02R H 0.082237 0.358835 0.536385 0.107 Uiso 1 1 calc R U . . .
C02S C 0.1214(4) 0.3729(8) 0.4944(11) 0.081(4) Uani 1 1 d . . . . .
H02S H 0.122219 0.350934 0.449933 0.098 Uiso 1 1 calc R U . . .
C02T C 0.1124(4) 0.2036(9) 0.8893(9) 0.086(5) Uani 1 1 d . . . . .
H02T H 0.104813 0.163958 0.888769 0.103 Uiso 1 1 calc R U . . .
C02V C 0.5114(3) 0.2803(7) 0.8836(9) 0.070(4) Uani 1 1 d . . . . .
H02V H 0.498046 0.305126 0.910847 0.084 Uiso 1 1 calc R U . . .
C02W C 0.0985(5) 0.250000 0.8679(14) 0.084(6) Uani 1 2 d S T P . .
H02W H 0.078781 0.249999 0.852703 0.101 Uiso 1 2 calc R U P . .
C02X C 0.5351(4) 0.2987(8) 0.8502(10) 0.081(4) Uani 1 1 d . . . . .
H02X H 0.541938 0.338924 0.849667 0.097 Uiso 1 1 calc R U . . .
C034 C 0.5501(4) 0.250000 0.8287(14) 0.082(6) Uani 1 2 d S T P . .
H034 H 0.569537 0.250002 0.810915 0.098 Uiso 1 2 calc R U P . .
Cl1 Cl 0.42588(7) 0.59552(15) 0.2819(2) 0.0604(9) Uani 1 1 d . . . . .

loop_
_atom_site_aniso_label
_atom_site_aniso_U_11
_atom_site_aniso_U_22
_atom_site_aniso_U_33
_atom_site_aniso_U_23
_atom_site_aniso_U_13
_atom_site_aniso_U_12
Pd2 0.0292(4) 0.0447(5) 0.0516(6) 0.0014(4) 0.0035(4) 0.0058(4)
Pd1 0.0356(7) 0.0497(8) 0.0515(9) 0.000 0.0046(6) 0.000
Zr1 0.0226(5) 0.0404(6) 0.0530(7) 0.0027(5) 0.0017(5) -0.0022(4)
Zr04 0.0330(8) 0.0398(9) 0.0453(10) 0.000 0.0071(7) 0.000
Zr05 0.0237(7) 0.0365(8) 0.0536(10) 0.000 -0.0009(7) 0.000
Zr2 0.0376(6) 0.0502(7) 0.0486(7) 0.0043(6) 0.0089(5) 0.0058(5)
P007 0.0278(14) 0.0358(16) 0.0434(17) -0.0049(13) -0.0025(12) -0.0041(12)
Cl08 0.0391(15) 0.063(2) 0.0530(19) -0.0011(16) 0.0002(14) 0.0160(14)
P009 0.0344(15) 0.0457(18) 0.0475(19) -0.0003(15) 0.0055(14) 0.0066(13)
P00B 0.0291(15) 0.0493(19) 0.057(2) 0.0027(16) 0.0054(14) 0.0060(13)
Cl0C 0.0511(18) 0.061(2) 0.066(2) 0.0020(18) 0.0132(16) 0.0116(16)
Cl0D 0.104(3) 0.061(2) 0.077(3) -0.004(2) 0.040(2) 0.005(2)
O0E 0.029(5) 0.034(5) 0.045(6) 0.000 0.000(4) 0.000
O1 0.026(4) 0.038(4) 0.042(4) 0.004(3) 0.001(3) 0.008(3)
O00G 0.030(5) 0.039(5) 0.034(5) 0.000 -0.010(4) 0.000
O0H 0.031(4) 0.038(4) 0.040(4) -0.003(3) 0.009(3) 0.005(3)
O00I 0.028(4) 0.044(4) 0.063(5) 0.008(4) -0.005(4) 0.005(3)
O00J 0.031(4) 0.049(5) 0.054(4) 0.009(4) 0.002(3) 0.012(3)
O00K 0.028(4) 0.041(4) 0.056(5) -0.004(3) 0.005(3) 0.004(3)
O00L 0.038(5) 0.033(5) 0.028(5) 0.000 0.016(4) 0.000
O0M 0.045(6) 0.061(6) 0.036(6) 0.000 0.011(5) 0.000
O00N 0.049(5) 0.044(4) 0.059(5) 0.000(4) 0.012(4) 0.001(3)
O00O 0.043(4) 0.052(5) 0.037(4) -0.006(3) 0.013(3) 0.001(4)
O00P 0.043(4) 0.040(4) 0.060(5) 0.004(4) 0.007(3) 0.000(4)
N00Q 0.033(6) 0.035(6) 0.052(8) 0.000 -0.006(5) 0.000
N00R 0.052(5) 0.059(5) 0.050(6) 0.007(5) 0.004(5) 0.004(4)
C00S 0.034(6) 0.043(6) 0.025(8) 0.000 -0.003(6) 0.000
N00T 0.029(6) 0.062(8) 0.068(10) 0.000 -0.008(6) 0.000
N00U 0.041(4) 0.068(7) 0.031(5) -0.014(5) 0.013(3) -0.002(5)
C00V 0.031(6) 0.035(7) 0.069(12) 0.000 -0.008(7) 0.000
C00W 0.037(6) 0.048(6) 0.052(7) 0.013(5) -0.003(5) 0.000(5)
N00X 0.028(4) 0.051(6) 0.062(6) 0.002(5) 0.003(4) 0.012(4)
C00Y 0.028(7) 0.052(7) 0.042(8) 0.000 -0.010(5) 0.000
O00Z 0.090(8) 0.063(6) 0.091(8) 0.012(6) 0.035(7) -0.005(5)
C010 0.049(6) 0.046(6) 0.044(7) -0.001(5) 0.002(5) 0.001(5)
C011 0.029(5) 0.046(6) 0.046(5) -0.001(5) -0.005(4) 0.000(4)
C012 0.031(5) 0.048(6) 0.062(8) 0.007(6) -0.002(5) 0.001(4)
C013 0.031(5) 0.048(6) 0.075(9) 0.012(7) -0.005(6) 0.005(4)
C014 0.047(5) 0.032(6) 0.051(6) -0.005(5) 0.010(4) -0.004(4)
C015 0.029(6) 0.051(8) 0.042(9) 0.000 -0.014(6) 0.000
C016 0.037(5) 0.049(5) 0.054(8) 0.015(6) 0.001(5) 0.005(4)
C017 0.035(5) 0.047(7) 0.055(6) 0.004(5) -0.008(4) 0.001(5)
C018 0.025(5) 0.044(6) 0.056(6) 0.000(5) 0.000(4) 0.003(4)
C019 0.043(5) 0.050(7) 0.046(6) 0.000(5) 0.013(4) 0.004(5)
C01A 0.042(8) 0.053(8) 0.041(9) 0.000 -0.001(6) 0.000
C01B 0.034(6) 0.082(10) 0.069(8) 0.000(8) 0.002(6) 0.005(6)
C01D 0.041(7) 0.063(6) 0.054(8) 0.005(6) 0.005(6) 0.007(5)
C01E 0.038(4) 0.052(7) 0.040(6) -0.009(5) 0.005(4) 0.002(5)
C01F 0.050(6) 0.061(9) 0.062(8) 0.007(6) 0.009(5) -0.004(6)
C01G 0.046(6) 0.054(6) 0.043(7) 0.003(6) -0.003(6) -0.008(5)
C01H 0.030(5) 0.048(6) 0.044(6) -0.012(5) -0.003(5) -0.009(4)
C01I 0.041(5) 0.052(6) 0.034(6) 0.003(5) 0.000(5) -0.002(4)
C01J 0.025(5) 0.063(7) 0.053(7) 0.005(6) 0.007(5) -0.006(5)
C01K 0.069(6) 0.029(6) 0.093(11) 0.003(7) -0.019(7) -0.002(5)
C01L 0.049(5) 0.087(10) 0.049(7) 0.004(6) 0.011(5) -0.004(6)
C01M 0.048(5) 0.048(7) 0.052(7) 0.005(5) -0.001(5) -0.005(5)
C01N 0.054(6) 0.054(6) 0.067(9) -0.004(7) -0.010(7) -0.013(5)
C01O 0.055(6) 0.059(6) 0.054(8) 0.002(6) 0.005(6) 0.002(5)
C01P 0.039(6) 0.055(7) 0.051(6) -0.001(6) -0.004(5) 0.005(5)
C01Q 0.037(8) 0.045(7) 0.053(10) 0.000 0.002(7) 0.000
C01R 0.042(6) 0.069(9) 0.050(6) 0.005(6) -0.004(5) 0.015(6)
C01S 0.040(5) 0.066(9) 0.056(6) 0.009(6) 0.001(4) 0.012(6)
C01T 0.049(5) 0.051(8) 0.063(8) 0.008(6) 0.002(5) -0.014(5)
C01U 0.040(7) 0.090(10) 0.061(7) 0.019(6) -0.013(6) -0.005(7)
C01W 0.059(7) 0.076(9) 0.060(8) 0.010(7) 0.000(6) 0.011(7)
C01X 0.048(6) 0.055(7) 0.069(7) 0.014(6) -0.001(5) -0.010(5)
C01Y 0.054(6) 0.092(11) 0.052(6) 0.008(8) -0.010(6) -0.001(7)
C01Z 0.030(6) 0.059(8) 0.070(8) 0.012(6) 0.004(5) 0.012(5)
C020 0.032(6) 0.068(7) 0.049(6) 0.011(6) 0.007(4) 0.008(5)
C021 0.047(6) 0.066(8) 0.060(7) 0.010(6) 0.013(5) -0.012(5)
C022 0.033(6) 0.053(7) 0.064(6) 0.006(6) 0.001(5) 0.010(5)
C023 0.041(5) 0.050(6) 0.074(9) 0.018(7) -0.012(6) 0.003(5)
C025 0.058(7) 0.079(9) 0.078(8) 0.031(7) 0.011(6) 0.023(6)
C026 0.045(7) 0.083(10) 0.055(6) 0.017(7) 0.000(5) 0.025(6)
C027 0.070(9) 0.072(9) 0.072(9) 0.017(7) 0.010(7) 0.011(7)
C028 0.056(6) 0.050(7) 0.061(7) 0.006(6) -0.002(5) -0.009(5)
C029 0.045(6) 0.111(12) 0.036(6) -0.004(7) -0.003(5) 0.015(7)
C02A 0.040(6) 0.056(7) 0.078(8) 0.014(6) -0.003(5) -0.012(5)
C02B 0.095(9) 0.052(8) 0.083(9) 0.011(6) -0.002(7) 0.024(6)
C02C 0.048(7) 0.104(12) 0.060(7) 0.017(8) -0.003(5) -0.001(8)
C02D 0.050(6) 0.076(8) 0.052(6) 0.025(6) -0.009(5) -0.012(6)
C02E 0.039(6) 0.083(10) 0.064(7) -0.001(7) -0.004(5) 0.024(6)
C02F 0.054(8) 0.081(9) 0.075(9) 0.015(7) 0.008(6) 0.024(6)
C02G 0.041(6) 0.086(10) 0.056(6) -0.007(7) -0.004(5) 0.013(6)
C02H 0.058(9) 0.092(9) 0.062(8) 0.017(7) -0.005(7) 0.009(7)
C02I 0.047(7) 0.114(13) 0.050(6) 0.003(8) 0.007(5) 0.003(8)
C02K 0.076(9) 0.055(7) 0.048(7) -0.010(6) -0.002(6) 0.013(6)
C02L 0.037(6) 0.060(8) 0.067(8) 0.006(6) 0.012(6) 0.002(5)
C02M 0.084(8) 0.090(10) 0.096(10) 0.037(7) 0.025(8) 0.050(8)
C02N 0.056(7) 0.115(14) 0.046(7) 0.012(8) 0.003(5) 0.002(8)
C02O 0.065(9) 0.075(9) 0.066(9) 0.008(7) 0.008(7) -0.014(8)
C02Q 0.082(8) 0.137(14) 0.043(8) 0.031(8) 0.036(7) 0.056(8)
C02R 0.058(7) 0.100(11) 0.111(11) 0.042(8) -0.004(7) 0.020(7)
C02S 0.086(9) 0.074(9) 0.085(9) 0.015(7) 0.001(7) 0.027(7)
C02T 0.123(11) 0.091(12) 0.043(8) 0.011(8) 0.027(8) -0.011(9)
C02V 0.062(7) 0.087(10) 0.062(8) -0.020(7) -0.015(6) 0.033(7)
C02W 0.059(11) 0.124(16) 0.069(14) 0.000 0.022(10) 0.000
C02X 0.084(8) 0.086(11) 0.074(10) 0.000(8) -0.033(7) -0.022(7)
C034 0.024(8) 0.141(16) 0.081(14) 0.000 -0.029(8) 0.000
Cl1 0.0468(17) 0.0471(18) 0.087(3) 0.0101(18) -0.0179(17) -0.0064(14)

loop_
_atom_type_symbol
_atom_type_description
_atom_type_scat_dispersion_real
_atom_type_scat_dispersion_imag
_atom_type_scat_source
C C 0.0033 0.0016 'International Tables Vol C Tables 4.2.6.8 and 6.1.1.4'
H H 0.0000 0.0000 'International Tables Vol C Tables 4.2.6.8 and 6.1.1.4'
Cl Cl 0.1484 0.1585 'International Tables Vol C Tables 4.2.6.8 and 6.1.1.4'
N N 0.0061 0.0033 'International Tables Vol C Tables 4.2.6.8 and 6.1.1.4'
O O 0.0106 0.0060 'International Tables Vol C Tables 4.2.6.8 and 6.1.1.4'
P P 0.1023 0.0942 'International Tables Vol C Tables 4.2.6.8 and 6.1.1.4'
Pd Pd -0.9988 1.0072 'International Tables Vol C Tables 4.2.6.8 and 6.1.1.4'
Zr Zr -2.9673 0.5597 'International Tables Vol C Tables 4.2.6.8 and 6.1.1.4'

loop_
_geom_angle_atom_site_label_1
_geom_angle_atom_site_label_2
_geom_angle_atom_site_label_3
_geom_angle
_geom_angle_site_symmetry_1
_geom_angle_site_symmetry_3
_geom_angle_publ_flag
Cl08 Pd2 Cl0C 90.20(12) . . ?
P009 Pd2 Cl08 174.89(12) . . ?
P009 Pd2 Cl0C 94.48(12) . . ?
P00B Pd2 Cl08 91.30(12) . . ?
P00B Pd2 P009 84.00(12) . . ?
P00B Pd2 Cl0C 178.42(13) . . ?
P007 Pd1 P007 86.33(16) 7_565 . ?
P007 Pd1 Cl0D 171.72(16) . 7_565 ?
P007 Pd1 Cl0D 92.07(13) . . ?
P007 Pd1 Cl0D 171.72(16) 7_565 . ?
P007 Pd1 Cl0D 92.06(13) 7_565 7_565 ?
Cl0D Pd1 Cl0D 88.4(2) . 7_565 ?
Zr1 Zr1 Zr05 60.10(3) 7_565 . ?
O0E Zr1 Zr1 38.9(2) . 7_565 ?
O0E Zr1 Zr05 86.9(3) . . ?
O0E Zr1 O00I 86.0(3) . . ?
O0E Zr1 O00J 153.3(3) . . ?
O0E Zr1 C01X 129.4(4) . . ?
O0E Zr1 C021 77.3(4) . . ?
O0E Zr1 C028 123.9(4) . . ?
O0E Zr1 C02A 91.4(4) . . ?
O0E Zr1 C02D 100.6(4) . . ?
O1 Zr1 Zr1 86.6(2) 7_565 7_565 ?
O1 Zr1 Zr05 38.48(19) 7_565 . ?
O1 Zr1 O0E 92.5(3) 7_565 . ?
O1 Zr1 O00I 152.8(3) 7_565 . ?
O1 Zr1 O00J 85.2(3) 7_565 . ?
O1 Zr1 C01X 112.1(4) 7_565 . ?
O1 Zr1 C021 111.2(4) 7_565 . ?
O1 Zr1 C028 83.0(4) 7_565 . ?
O1 Zr1 C02A 82.2(4) 7_565 . ?
O1 Zr1 C02D 132.8(4) 7_565 . ?
O00G Zr1 Zr1 37.0(2) . 7_565 ?
O00G Zr1 Zr05 35.9(3) . . ?
O00G Zr1 O0E 75.2(3) . . ?
O00G Zr1 O1 73.8(3) . 7_565 ?
O00G Zr1 O00I 79.7(3) . . ?
O00G Zr1 O00J 78.6(3) . . ?
O00G Zr1 C01X 152.4(4) . . ?
O00G Zr1 C021 152.3(4) . . ?
O00G Zr1 C028 150.9(4) . . ?
O00G Zr1 C02A 151.8(4) . . ?
O00G Zr1 C02D 153.4(4) . . ?
O00I Zr1 Zr1 75.3(2) . 7_565 ?
O00I Zr1 Zr05 114.4(2) . . ?
O00I Zr1 C01X 89.1(4) . . ?
O00I Zr1 C021 94.9(4) . . ?
O00I Zr1 C028 120.0(4) . . ?
O00I Zr1 C02A 124.9(4) . . ?
O00I Zr1 C02D 73.8(4) . . ?
O00J Zr1 Zr1 114.4(2) . 7_565 ?
O00J Zr1 Zr05 74.8(2) . . ?
O00J Zr1 O00I 84.1(3) . . ?
O00J Zr1 C01X 75.2(4) . . ?
O00J Zr1 C021 128.2(4) . . ?
O00J Zr1 C028 82.3(4) . . ?
O00J Zr1 C02A 114.5(4) . . ?
O00J Zr1 C02D 100.3(4) . . ?
C01X Zr1 Zr1 160.2(3) . 7_565 ?
C01X Zr1 Zr05 139.3(4) . . ?
C01X Zr1 C028 31.0(4) . . ?
C01X Zr1 C02D 31.0(4) . . ?
C021 Zr1 Zr1 115.3(4) . 7_565 ?
C021 Zr1 Zr05 145.7(3) . . ?
C021 Zr1 C01X 53.0(5) . . ?
C021 Zr1 C028 53.6(5) . . ?
C021 Zr1 C02D 32.8(4) . . ?
C028 Zr1 Zr1 159.5(3) . 7_565 ?
C028 Zr1 Zr05 117.5(3) . . ?
C028 Zr1 C02D 52.1(5) . . ?
C02A Zr1 Zr1 128.5(3) . 7_565 ?
C02A Zr1 Zr05 120.4(3) . . ?
C02A Zr1 C01X 52.2(4) . . ?
C02A Zr1 C021 32.0(4) . . ?
C02A Zr1 C028 32.5(4) . . ?
C02A Zr1 C02D 52.6(4) . . ?
C02D Zr1 Zr1 130.1(4) . 7_565 ?
C02D Zr1 Zr05 169.4(4) . . ?
Zr2 Zr04 Zr2 59.77(5) . 7_565 ?
O0H Zr04 Zr2 86.3(2) 7_565 . ?
O0H Zr04 Zr2 38.46(19) . . ?
O0H Zr04 Zr2 86.3(2) . 7_565 ?
O0H Zr04 Zr2 38.46(19) 7_565 7_565 ?
O0H Zr04 O0H 92.4(4) 7_565 . ?
O0H Zr04 O00O 85.6(3) 7_565 7_565 ?
O0H Zr04 O00O 85.6(3) . . ?
O0H Zr04 O00O 153.3(3) 7_565 . ?
O0H Zr04 O00O 153.4(3) . 7_565 ?
O0H Zr04 C02Q 103.1(5) 7_565 . ?
O0H Zr04 C02Q 103.1(5) . 7_565 ?
O0H Zr04 C02Q 132.0(4) 7_565 7_565 ?
O0H Zr04 C02Q 132.0(4) . . ?
O0H Zr04 C02T 115.6(5) . . ?
O0H Zr04 C02T 115.6(5) 7_565 7_565 ?
O0H Zr04 C02T 80.4(5) 7_565 . ?
O0H Zr04 C02T 80.4(5) . 7_565 ?
O0H Zr04 C02W 86.0(5) 7_565 . ?
O0H Zr04 C02W 86.0(5) . . ?
O00L Zr04 Zr2 36.13(16) . 7_565 ?
O00L Zr04 Zr2 36.12(16) . . ?
O00L Zr04 O0H 73.9(3) . 7_565 ?
O00L Zr04 O0H 73.9(3) . . ?
O00L Zr04 O00O 80.0(3) . . ?
O00L Zr04 O00O 80.0(3) . 7_565 ?
O00L Zr04 C02Q 154.0(4) . 7_565 ?
O00L Zr04 C02Q 154.0(4) . . ?
O00L Zr04 C02T 153.1(5) . . ?
O00L Zr04 C02T 153.1(5) . 7_565 ?
O00L Zr04 C02W 150.7(7) . . ?
O00O Zr04 Zr2 75.6(2) . . ?
O00O Zr04 Zr2 75.6(2) 7_565 7_565 ?
O00O Zr04 Zr2 114.9(2) . 7_565 ?
O00O Zr04 Zr2 114.9(2) 7_565 . ?
O00O Zr04 O00O 84.5(4) 7_565 . ?
O00O Zr04 C02Q 74.0(4) 7_565 . ?
O00O Zr04 C02Q 97.8(5) . . ?
O00O Zr04 C02Q 97.8(5) 7_565 7_565 ?
O00O Zr04 C02Q 74.0(4) . 7_565 ?
O00O Zr04 C02T 124.3(5) 7_565 7_565 ?
O00O Zr04 C02T 90.3(5) 7_565 . ?
O00O Zr04 C02T 124.3(5) . . ?
O00O Zr04 C02T 90.3(5) . 7_565 ?
O00O Zr04 C02W 120.2(4) . . ?
O00O Zr04 C02W 120.2(4) 7_565 . ?
C02Q Zr04 Zr2 132.2(5) . 7_565 ?
C02Q Zr04 Zr2 132.2(5) 7_565 . ?
C02Q Zr04 Zr2 167.8(4) 7_565 7_565 ?
C02Q Zr04 Zr2 167.8(4) . . ?
C02Q Zr04 C02Q 35.7(9) 7_565 . ?
C02Q Zr04 C02T 51.9(5) . 7_565 ?
C02Q Zr04 C02T 29.3(5) 7_565 7_565 ?
C02Q Zr04 C02T 51.9(5) 7_565 . ?
C02Q Zr04 C02T 29.3(5) . . ?
C02T Zr04 Zr2 117.2(4) 7_565 . ?
C02T Zr04 Zr2 150.5(5) . . ?
C02T Zr04 Zr2 117.2(4) . 7_565 ?
C02T Zr04 Zr2 150.5(5) 7_565 7_565 ?
C02T Zr04 C02T 49.1(9) . 7_565 ?
C02W Zr04 Zr2 123.4(5) . 7_565 ?
C02W Zr04 Zr2 123.4(5) . . ?
C02W Zr04 C02Q 50.9(7) . . ?
C02W Zr04 C02Q 50.9(7) . 7_565 ?
C02W Zr04 C02T 30.0(5) . 7_565 ?
C02W Zr04 C02T 30.0(5) . . ?
Zr1 Zr05 Zr1 59.80(5) 7_565 . ?
O1 Zr05 Zr1 86.3(2) 7_565 7_565 ?
O1 Zr05 Zr1 38.41(19) . 7_565 ?
O1 Zr05 Zr1 86.3(2) . . ?
O1 Zr05 Zr1 38.41(19) 7_565 . ?
O1 Zr05 O1 92.2(4) . 7_565 ?
O1 Zr05 O00K 154.0(3) 7_565 7_565 ?
O1 Zr05 O00K 154.0(3) . . ?
O1 Zr05 O00K 85.4(3) 7_565 . ?
O1 Zr05 O00K 85.4(3) . 7_565 ?
O1 Zr05 C02V 105.8(4) . 7_565 ?
O1 Zr05 C02V 131.8(4) . . ?
O1 Zr05 C02V 105.8(4) 7_565 . ?
O1 Zr05 C02V 131.8(4) 7_565 7_565 ?
O1 Zr05 C02X 117.6(5) . . ?
O1 Zr05 C02X 117.6(5) 7_565 7_565 ?
O1 Zr05 C02X 80.1(5) 7_565 . ?
O1 Zr05 C02X 80.1(5) . 7_565 ?
O1 Zr05 C034 86.4(5) . . ?
O1 Zr05 C034 86.4(5) 7_565 . ?
O00G Zr05 Zr1 36.52(16) . 7_565 ?
O00G Zr05 Zr1 36.52(16) . . ?
O00G Zr05 O1 74.4(3) . 7_565 ?
O00G Zr05 O1 74.4(3) . . ?
O00G Zr05 O00K 80.1(3) . 7_565 ?
O00G Zr05 O00K 80.1(3) . . ?
O00G Zr05 C02V 153.2(4) . . ?
O00G Zr05 C02V 153.2(4) . 7_565 ?
O00G Zr05 C02X 152.3(4) . 7_565 ?
O00G Zr05 C02X 152.3(4) . . ?
O00G Zr05 C034 151.9(7) . . ?
O00K Zr05 Zr1 75.8(2) . . ?
O00K Zr05 Zr1 115.6(2) . 7_565 ?
O00K Zr05 Zr1 115.6(2) 7_565 . ?
O00K Zr05 Zr1 75.8(2) 7_565 7_565 ?
O00K Zr05 O00K 85.6(4) 7_565 . ?
O00K Zr05 C02V 94.8(5) 7_565 . ?
O00K Zr05 C02V 73.3(4) . . ?
O00K Zr05 C02V 94.8(5) . 7_565 ?
O00K Zr05 C02V 73.3(4) 7_565 7_565 ?
O00K Zr05 C02X 123.8(5) 7_565 . ?
O00K Zr05 C02X 87.5(5) . . ?
O00K Zr05 C02X 123.8(5) . 7_565 ?
O00K Zr05 C02X 87.5(5) 7_565 7_565 ?
O00K Zr05 C034 119.2(4) 7_565 . ?
O00K Zr05 C034 119.2(4) . . ?
C02V Zr05 Zr1 134.2(4) 7_565 7_565 ?
C02V Zr05 Zr1 134.2(4) . . ?
C02V Zr05 Zr1 166.0(4) 7_565 . ?
C02V Zr05 Zr1 166.0(4) . 7_565 ?
C02V Zr05 C02V 31.7(7) 7_565 . ?
C02X Zr05 Zr1 116.4(4) . . ?
C02X Zr05 Zr1 152.2(4) . 7_565 ?
C02X Zr05 Zr1 152.2(4) 7_565 . ?
C02X Zr05 Zr1 116.4(4) 7_565 7_565 ?
C02X Zr05 C02V 30.8(5) . . ?
C02X Zr05 C02V 51.8(5) 7_565 . ?
C02X Zr05 C02V 30.8(5) 7_565 7_565 ?
C02X Zr05 C02V 51.8(5) . 7_565 ?
C02X Zr05 C02X 52.3(9) . 7_565 ?
C034 Zr05 Zr1 123.8(5) . . ?
C034 Zr05 Zr1 123.8(5) . 7_565 ?
C034 Zr05 C02V 51.7(6) . . ?
C034 Zr05 C02V 51.7(6) . 7_565 ?
C034 Zr05 C02X 31.8(5) . 7_565 ?
C034 Zr05 C02X 31.8(5) . . ?
Zr2 Zr2 Zr04 60.11(3) 7_565 . ?
O0H Zr2 Zr04 38.4(2) . . ?
O0H Zr2 Zr2 86.6(2) . 7_565 ?
O0H Zr2 O0M 94.3(4) . . ?
O0H Zr2 O00N 152.7(3) . . ?
O0H Zr2 O00P 84.9(3) . . ?
O0H Zr2 C025 128.5(4) . . ?
O0H Zr2 C02B 97.3(5) . . ?
O0H Zr2 C02M 78.0(5) . . ?
O0H Zr2 C02R 94.8(5) . . ?
O0H Zr2 C02S 126.1(5) . . ?
O00L Zr2 Zr04 35.9(2) . . ?
O00L Zr2 Zr2 36.5(2) . 7_565 ?
O00L Zr2 O0H 73.7(3) . . ?
O00L Zr2 O0M 75.0(3) . . ?
O00L Zr2 O00N 79.8(3) . . ?
O00L Zr2 O00P 79.9(3) . . ?
O00L Zr2 C025 153.5(4) . . ?
O00L Zr2 C02B 154.4(5) . . ?
O00L Zr2 C02M 151.7(5) . . ?
O00L Zr2 C02R 151.7(5) . . ?
O00L Zr2 C02S 151.2(5) . . ?
O0M Zr2 Zr04 88.2(3) . . ?
O0M Zr2 Zr2 39.0(3) . 7_565 ?
O0M Zr2 O00N 85.0(4) . . ?
O0M Zr2 O00P 154.0(3) . . ?
O0M Zr2 C025 112.6(5) . . ?
O0M Zr2 C02B 130.3(5) . . ?
O0M Zr2 C02M 107.2(6) . . ?
O0M Zr2 C02R 80.3(6) . . ?
O0M Zr2 C02S 82.1(5) . . ?
O00N Zr2 Zr04 114.3(2) . . ?
O00N Zr2 Zr2 75.7(2) . 7_565 ?
O00N Zr2 C025 75.9(4) . . ?
O00N Zr2 C02B 103.9(5) . . ?
O00N Zr2 C02M 128.4(5) . . ?
O00N Zr2 C02R 111.9(5) . . ?
O00N Zr2 C02S 80.9(5) . . ?
O00P Zr2 Zr04 75.1(2) . . ?
O00P Zr2 Zr2 115.1(2) . 7_565 ?
O00P Zr2 O00N 84.0(3) . . ?
O00P Zr2 C025 87.3(5) . . ?
O00P Zr2 C02B 75.4(5) . . ?
O00P Zr2 C02M 98.1(6) . . ?
O00P Zr2 C02R 125.7(6) . . ?
O00P Zr2 C02S 119.1(5) . . ?
C025 Zr2 Zr04 158.1(4) . . ?
C025 Zr2 Zr2 141.2(4) . 7_565 ?
C025 Zr2 C02B 31.9(5) . . ?
C025 Zr2 C02R 51.4(5) . . ?
C02B Zr2 Zr04 128.1(4) . . ?
C02B Zr2 Zr2 169.2(4) . 7_565 ?
C02B Zr2 C02R 50.7(6) . . ?
C02M Zr2 Zr04 116.0(4) . . ?
C02M Zr2 Zr2 141.9(5) . 7_565 ?
C02M Zr2 C025 52.9(5) . . ?
C02M Zr2 C02B 31.4(6) . . ?
C02M Zr2 C02R 30.9(6) . . ?
C02M Zr2 C02S 52.9(6) . . ?
C02R Zr2 Zr04 131.0(4) . . ?
C02R Zr2 Zr2 119.1(5) . 7_565 ?
C02S Zr2 Zr04 161.2(4) . . ?
C02S Zr2 Zr2 117.3(5) . 7_565 ?
C02S Zr2 C025 31.8(5) . . ?
C02S Zr2 C02B 52.4(6) . . ?
C02S Zr2 C02R 31.4(5) . . ?
C01H P007 Pd1 102.8(4) . . ?
C01I P007 Pd1 124.3(4) . . ?
C01I P007 C01H 106.6(5) . . ?
C01I P007 C01J 104.6(6) . . ?
C01J P007 Pd1 112.9(4) . . ?
C01J P007 C01H 103.7(5) . . ?
C01P P009 Pd2 109.8(4) . . ?
C01P P009 C022 101.6(6) . . ?
C01S P009 Pd2 119.5(4) . . ?
C01S P009 C01P 106.6(7) . . ?
C01S P009 C022 106.1(6) . . ?
C022 P009 Pd2 111.7(4) . . ?
C01Z P00B Pd2 109.5(5) . . ?
C020 P00B Pd2 118.6(4) . . ?
C020 P00B C01Z 104.5(6) . . ?
C020 P00B C02L 109.2(7) . . ?
C02L P00B Pd2 110.6(4) . . ?
C02L P00B C01Z 103.3(6) . . ?
Zr1 O0E Zr1 102.2(4) 7_565 . ?
Zr1 O1 Zr05 103.1(3) 7_565 . ?
Zr1 O00G Zr1 105.9(5) 7_565 . ?
Zr05 O00G Zr1 107.6(3) . . ?
Zr05 O00G Zr1 107.6(3) . 7_565 ?
Zr04 O0H Zr2 103.1(3) . . ?
C00S O00I Zr1 130.6(8) . . ?
C011 O00J Zr1 131.9(8) . . ?
C011 O00K Zr05 128.2(8) . . ?
Zr04 O00L Zr2 107.9(3) . . ?
Zr04 O00L Zr2 107.9(3) . 7_565 ?
Zr2 O00L Zr2 107.0(5) . 7_565 ?
Zr2 O0M Zr2 101.9(5) . 7_565 ?
C01Q O00N Zr2 132.1(9) . . ?
C019 O00O Zr04 130.1(8) . . ?
C019 O00P Zr2 131.7(8) . . ?
C00Y N00Q C01H 122.3(7) . . ?
C00Y N00Q C01H 122.3(7) . 7_565 ?
C01H N00Q C01H 115.2(13) 7_565 . ?
C01D N00R C01W 119.0(11) . . ?
C01O N00R C01D 120.4(12) . . ?
C01O N00R C01W 120.6(12) . . ?
O00I C00S O00I 122.9(14) . 7_565 ?
O00I C00S C00V 118.5(7) . . ?
O00I C00S C00V 118.5(7) 7_565 . ?
C015 N00T C01J 117.9(8) . . ?
C015 N00T C01J 117.9(8) . 7_565 ?
C01J N00T C01J 115.1(14) . 7_565 ?
C01E N00U C01P 118.4(10) . . ?
C01E N00U C02L 119.8(11) . . ?
C01P N00U C02L 114.5(10) . . ?
C012 C00V C00S 119.4(8) . . ?
C012 C00V C00S 119.4(8) 7_565 . ?
C012 C00V C012 121.2(15) 7_565 . ?
C00Y C00W H00W 119.9 . . ?
C010 C00W H00W 119.9 . . ?
C010 C00W C00Y 120.1(13) . . ?
C018 N00X C01Z 119.7(10) . . ?
C018 N00X C022 121.3(10) . . ?
C022 N00X C01Z 116.2(10) . . ?
C00W C00Y N00Q 119.9(8) . . ?
C00W C00Y N00Q 119.9(8) 7_565 . ?
C00W C00Y C00W 120.1(16) 7_565 . ?
C00W C010 H010 119.8 . . ?
C00W C010 C01A 120.3(13) . . ?
C01A C010 H010 119.8 . . ?
O00J C011 O00K 127.6(11) . . ?
O00J C011 C017 115.1(10) . . ?
O00K C011 C017 117.3(11) . . ?
C00V C012 H012 120.4 . . ?
C00V C012 C013 119.1(12) . . ?
C013 C012 H012 120.4 . . ?
C012 C013 H013 119.5 . . ?
C015 C013 C012 121.1(12) . . ?
C015 C013 H013 119.5 . . ?
C01F C014 C019 120.8(11) . . ?
C01M C014 C019 121.0(12) . . ?
C01M C014 C01F 118.1(12) . . ?
C013 C015 N00T 120.5(8) . . ?
C013 C015 N00T 120.5(8) 7_565 . ?
C013 C015 C013 118.4(15) . 7_565 ?
C01K C016 H016 120.1 . . ?
C023 C016 H016 120.1 . . ?
C023 C016 C01K 119.7(12) . . ?
C01R C017 C011 118.5(12) . . ?
C026 C017 C011 121.8(11) . . ?
C026 C017 C01R 119.7(12) . . ?
C02E C018 N00X 120.4(12) . . ?
C02G C018 N00X 121.2(11) . . ?
C02G C018 C02E 118.3(11) . . ?
O00O C019 O00P 122.7(11) . . ?
O00O C019 C014 119.4(12) . . ?
O00P C019 C014 117.7(11) . . ?
C010 C01A C010 118.6(16) . 7_565 ?
C010 C01A C01Q 120.7(8) 7_565 . ?
C010 C01A C01Q 120.7(8) . . ?
H01O C01B H01P 109.5 . . ?
H01O C01B H01Q 109.5 . . ?
H01P C01B H01Q 109.5 . . ?
C01W C01B H01O 109.5 . . ?
C01W C01B H01P 109.5 . . ?
C01W C01B H01Q 109.5 . . ?
N00R C01D H01S 109.3 . . ?
N00R C01D H01V 109.3 . . ?
N00R C01D C02O 111.7(12) . . ?
H01S C01D H01V 107.9 . . ?
C02O C01D H01S 109.3 . . ?
C02O C01D H01V 109.3 . . ?
N00U C01E C01T 119.9(11) . . ?
C01L C01E N00U 121.9(12) . . ?
C01L C01E C01T 118.1(12) . . ?
C014 C01F H01F 119.8 . . ?
C01L C01F C014 120.4(13) . . ?
C01L C01F H01F 119.8 . . ?
C01I C01G H01G 120.4 . . ?
C01N C01G H01G 120.4 . . ?
C01N C01G C01I 119.3(12) . . ?
P007 C01H H01A 109.4 . . ?
P007 C01H H01B 109.4 . . ?
N00Q C01H P007 111.1(8) . . ?
N00Q C01H H01A 109.4 . . ?
N00Q C01H H01B 109.4 . . ?
H01A C01H H01B 108.0 . . ?
C01G C01I P007 120.4(9) . . ?
C023 C01I P007 120.1(10) . . ?
C023 C01I C01G 119.5(12) . . ?
P007 C01J H01C 108.8 . . ?
P007 C01J H01D 108.8 . . ?
N00T C01J P007 113.7(10) . . ?
N00T C01J H01C 108.8 . . ?
N00T C01J H01D 108.8 . . ?
H01C C01J H01D 107.7 . . ?
C016 C01K H01K 119.9 . . ?
C01N C01K C016 120.2(12) . . ?
C01N C01K H01K 119.9 . . ?
C01E C01L H01L 119.1 . . ?
C01F C01L C01E 121.9(14) . . ?
C01F C01L H01L 119.1 . . ?
C014 C01M H01M 118.9 . . ?
C014 C01M C01T 122.2(13) . . ?
C01T C01M H01M 118.9 . . ?
C01G C01N C01K 120.3(13) . . ?
C01G C01N H01N 119.8 . . ?
C01K C01N H01N 119.8 . . ?
N00R C01O H01W 116.8 . . ?
O00Z C01O N00R 126.3(14) . . ?
O00Z C01O H01W 116.8 . . ?
P009 C01P H01E 108.5 . . ?
P009 C01P H01H 108.5 . . ?
N00U C01P P009 115.1(9) . . ?
N00U C01P H01E 108.5 . . ?
N00U C01P H01H 108.5 . . ?
H01E C01P H01H 107.5 . . ?
O00N C01Q O00N 123.3(16) . 7_565 ?
O00N C01Q C01A 118.4(8) 7_565 . ?
O00N C01Q C01A 118.3(8) . . ?
C017 C01R H01R 119.9 . . ?
C02G C01R C017 120.2(13) . . ?
C02G C01R H01R 119.9 . . ?
C029 C01S P009 115.6(10) . . ?
C029 C01S C02C 119.5(13) . . ?
C02C C01S P009 124.8(11) . . ?
C01E C01T H01T 120.5 . . ?
C01M C01T C01E 119.1(12) . . ?
C01M C01T H01T 120.5 . . ?
C020 C01U H01U 120.0 . . ?
C020 C01U C02H 120.0(15) . . ?
C02H C01U H01U 120.0 . . ?
N00R C01W H01Z 109.2 . . ?
N00R C01W H 109.2 . . ?
C01B C01W N00R 111.9(12) . . ?
C01B C01W H01Z 109.2 . . ?
C01B C01W H 109.2 . . ?
H01Z C01W H 107.9 . . ?
Zr1 C01X H01X 116.8 . . ?
C028 C01X Zr1 74.4(8) . . ?
C028 C01X H01X 124.4 . . ?
C028 C01X C02D 111.1(13) . . ?
C02D C01X Zr1 76.1(8) . . ?
C02D C01X H01X 124.4 . . ?
C02C C01Y H01Y 120.0 . . ?
C02N C01Y H01Y 120.0 . . ?
C02N C01Y C02C 120.0(14) . . ?
P00B C01Z H01I 109.2 . . ?
P00B C01Z H01J 109.2 . . ?
N00X C01Z P00B 111.9(9) . . ?
N00X C01Z H01I 109.2 . . ?
N00X C01Z H01J 109.2 . . ?
H01I C01Z H01J 107.9 . . ?
C01U C020 P00B 123.1(11) . . ?
C01U C020 C02K 119.1(13) . . ?
C02K C020 P00B 117.7(11) . . ?
Zr1 C021 H021 116.1 . . ?
C02A C021 Zr1 73.7(8) . . ?
C02A C021 H021 127.1 . . ?
C02A C021 C02D 105.8(13) . . ?
C02D C021 Zr1 75.5(7) . . ?
C02D C021 H021 127.1 . . ?
P009 C022 H02A 109.5 . . ?
P009 C022 H02B 109.5 . . ?
N00X C022 P009 110.8(9) . . ?
N00X C022 H02A 109.5 . . ?
N00X C022 H02B 109.5 . . ?
H02A C022 H02B 108.1 . . ?
C016 C023 C01I 121.0(12) . . ?
C016 C023 H023 119.5 . . ?
C01I C023 H023 119.5 . . ?
Zr2 C025 H025 117.3 . . ?
C02B C025 Zr2 74.5(9) . . ?
C02B C025 H025 126.4 . . ?
C02S C025 Zr2 73.9(10) . . ?
C02S C025 H025 126.4 . . ?
C02S C025 C02B 107.3(16) . . ?
C017 C026 H026 119.9 . . ?
C02E C026 C017 120.2(12) . . ?
C02E C026 H026 119.9 . . ?
C02F C027 H027 121.2 . . ?
C02F C027 C02K 117.6(16) . . ?
C02K C027 H027 121.2 . . ?
Zr1 C028 H028 117.7 . . ?
C01X C028 Zr1 74.6(8) . . ?
C01X C028 H028 126.6 . . ?
C01X C028 C02A 106.9(14) . . ?
C02A C028 Zr1 73.2(8) . . ?
C02A C028 H028 126.6 . . ?
C01S C029 H029 120.5 . . ?
C01S C029 C02I 119.0(13) . . ?
C02I C029 H029 120.5 . . ?
Zr1 C02A H02C 117.8 . . ?
C021 C02A Zr1 74.3(7) . . ?
C021 C02A C028 108.9(12) . . ?
C021 C02A H02C 125.5 . . ?
C028 C02A Zr1 74.3(7) . . ?
C028 C02A H02C 125.5 . . ?
Zr2 C02B H02D 118.7 . . ?
C025 C02B Zr2 73.6(9) . . ?
C025 C02B H02D 125.4 . . ?
C02M C02B Zr2 74.1(10) . . ?
C02M C02B C025 109.1(18) . . ?
C02M C02B H02D 125.4 . . ?
C01S C02C H02E 119.6 . . ?
C01Y C02C C01S 120.8(14) . . ?
C01Y C02C H02E 119.6 . . ?
Zr1 C02D H02F 120.7 . . ?
C01X C02D Zr1 72.9(8) . . ?
C01X C02D C021 107.2(12) . . ?
C01X C02D H02F 126.4 . . ?
C021 C02D Zr1 71.8(7) . . ?
C021 C02D H02F 126.4 . . ?
C018 C02E H02G 120.1 . . ?
C026 C02E C018 119.8(13) . . ?
C026 C02E H02G 120.1 . . ?
C027 C02F H02H 120.1 . . ?
C02H C02F C027 119.8(16) . . ?
C02H C02F H02H 120.1 . . ?
C018 C02G H02I 119.3 . . ?
C01R C02G C018 121.3(13) . . ?
C01R C02G H02I 119.3 . . ?
C01U C02H H02J 119.2 . . ?
C02F C02H C01U 121.7(16) . . ?
C02F C02H H02J 119.2 . . ?
C029 C02I H02K 119.9 . . ?
C02N C02I C029 120.2(14) . . ?
C02N C02I H02K 119.9 . . ?
C020 C02K C027 121.7(14) . . ?
C020 C02K H02L 119.2 . . ?
C027 C02K H02L 119.2 . . ?
P00B C02L H02M 108.8 . . ?
P00B C02L H02N 108.8 . . ?
N00U C02L P00B 113.9(9) . . ?
N00U C02L H02M 108.8 . . ?
N00U C02L H02N 108.8 . . ?
H02M C02L H02N 107.7 . . ?
Zr2 C02M H02O 115.5 . . ?
C02B C02M Zr2 74.5(9) . . ?
C02B C02M H02O 127.0 . . ?
C02R C02M Zr2 75.4(10) . . ?
C02R C02M C02B 106.0(18) . . ?
C02R C02M H02O 127.0 . . ?
C01Y C02N C02I 120.5(14) . . ?
C01Y C02N H02P 119.8 . . ?
C02I C02N H02P 119.8 . . ?
C01D C02O H02U 109.5 . . ?
C01D C02O H02Y 109.5 . . ?
C01D C02O HA 109.5 . . ?
H02U C02O H02Y 109.5 . . ?
H02U C02O HA 109.5 . . ?
H02Y C02O HA 109.5 . . ?
Zr04 C02Q H02Q 127.1 . . ?
C02Q C02Q Zr04 72.2(4) 7_565 . ?
C02Q C02Q H02Q 127.1 7_565 . ?
C02T C02Q Zr04 78.1(10) . . ?
C02T C02Q C02Q 103.5(13) . 7_565 ?
C02T C02Q H02Q 127.1 . . ?
Zr2 C02R H02R 120.5 . . ?
C02M C02R Zr2 73.7(10) . . ?
C02M C02R H02R 124.4 . . ?
C02M C02R C02S 111.2(19) . . ?
C02S C02R Zr2 73.0(10) . . ?
C02S C02R H02R 124.4 . . ?
Zr2 C02S H02S 115.7 . . ?
C025 C02S Zr2 74.3(10) . . ?
C025 C02S H02S 126.9 . . ?
C02R C02S Zr2 75.6(10) . . ?
C02R C02S C025 106.2(18) . . ?
C02R C02S H02S 126.9 . . ?
Zr04 C02T H02T 124.1 . . ?
C02Q C02T Zr04 72.6(10) . . ?
C02Q C02T H02T 124.1 . . ?
C02Q C02T C02W 112(2) . . ?
C02W C02T Zr04 72.1(12) . . ?
C02W C02T H02T 124.1 . . ?
Zr05 C02V H02V 125.5 . . ?
C02V C02V Zr05 74.1(4) 7_565 . ?
C02V C02V H02V 125.5 7_565 . ?
C02X C02V Zr05 74.2(10) . . ?
C02X C02V C02V 108.2(11) . 7_565 ?
C02X C02V H02V 125.5 . . ?
Zr04 C02W H02W 124.7 . . ?
C02T C02W Zr04 77.8(13) . . ?
C02T C02W Zr04 77.8(13) 7_565 . ?
C02T C02W C02T 108(3) 7_565 . ?
C02T C02W H02W 124.7 7_565 . ?
C02T C02W H02W 124.7 . . ?
Zr05 C02X H02X 125.6 . . ?
C02V C02X Zr05 75.0(9) . . ?
C02V C02X H02X 125.6 . . ?
C02V C02X C034 107.9(17) . . ?
C034 C02X Zr05 73.5(11) . . ?
C034 C02X H02X 125.6 . . ?
Zr05 C034 H034 125.6 . . ?
C02X C034 Zr05 74.7(10) . . ?
C02X C034 Zr05 74.7(10) 7_565 . ?
C02X C034 C02X 108(2) 7_565 . ?
C02X C034 H034 125.6 7_565 . ?
C02X C034 H034 125.6 . . ?

loop_
_geom_bond_atom_site_label_1
_geom_bond_atom_site_label_2
_geom_bond_distance
_geom_bond_site_symmetry_2
_geom_bond_publ_flag
Pd2 Cl08 2.338(3) . ?
Pd2 P009 2.251(3) . ?
Pd2 P00B 2.241(3) . ?
Pd2 Cl0C 2.342(4) . ?
Pd1 P007 2.271(3) 7_565 ?
Pd1 P007 2.271(3) . ?
Pd1 Cl0D 2.322(4) . ?
Pd1 Cl0D 2.322(4) 7_565 ?
Zr1 Zr1 3.338(2) 7_565 ?
Zr1 Zr05 3.348(2) . ?
Zr1 O0E 2.145(7) . ?
Zr1 O1 2.136(7) 7_565 ?
Zr1 O00G 2.091(6) . ?
Zr1 O00I 2.188(8) . ?
Zr1 O00J 2.182(8) . ?
Zr1 C01X 2.546(14) . ?
Zr1 C021 2.537(13) . ?
Zr1 C028 2.543(13) . ?
Zr1 C02A 2.530(12) . ?
Zr1 C02D 2.586(13) . ?
Zr04 Zr2 3.343(2) 7_565 ?
Zr04 Zr2 3.343(2) . ?
Zr04 O0H 2.133(8) 7_565 ?
Zr04 O0H 2.133(8) . ?
Zr04 O00L 2.062(10) . ?
Zr04 O00O 2.190(8) 7_565 ?
Zr04 O00O 2.190(8) . ?
Zr04 C02Q 2.495(14) 7_565 ?
Zr04 C02Q 2.495(14) . ?
Zr04 C02T 2.559(16) 7_565 ?
Zr04 C02T 2.559(16) . ?
Zr04 C02W 2.49(2) . ?
Zr05 O1 2.139(7) 7_565 ?
Zr05 O1 2.139(7) . ?
Zr05 O00G 2.058(10) . ?
Zr05 O00K 2.220(7) 7_565 ?
Zr05 O00K 2.220(7) . ?
Zr05 C02V 2.540(15) 7_565 ?
Zr05 C02V 2.540(15) . ?
Zr05 C02X 2.531(15) 7_565 ?
Zr05 C02X 2.530(15) . ?
Zr05 C034 2.515(18) . ?
Zr2 Zr2 3.332(3) 7_565 ?
Zr2 O0H 2.135(7) . ?
Zr2 O00L 2.072(6) . ?
Zr2 O0M 2.145(8) . ?
Zr2 O00N 2.194(8) . ?
Zr2 O00P 2.164(9) . ?
Zr2 C025 2.513(15) . ?
Zr2 C02B 2.524(15) . ?
Zr2 C02M 2.519(15) . ?
Zr2 C02R 2.540(16) . ?
Zr2 C02S 2.509(17) . ?
P007 C01H 1.885(11) . ?
P007 C01I 1.816(13) . ?
P007 C01J 1.879(13) . ?
P009 C01P 1.852(13) . ?
P009 C01S 1.809(14) . ?
P009 C022 1.868(12) . ?
P00B C01Z 1.873(12) . ?
P00B C020 1.797(13) . ?
P00B C02L 1.843(14) . ?
O00I C00S 1.269(11) . ?
O00J C011 1.240(14) . ?
O00K C011 1.248(14) . ?
O00N C01Q 1.276(11) . ?
O00O C019 1.275(14) . ?
O00P C019 1.283(15) . ?
N00Q C00Y 1.40(2) . ?
N00Q C01H 1.452(13) 7_565 ?
N00Q C01H 1.452(13) . ?
N00R C01D 1.429(17) . ?
N00R C01O 1.332(17) . ?
N00R C01W 1.487(17) . ?
C00S C00V 1.49(2) . ?
N00T C015 1.43(2) . ?
N00T C01J 1.437(14) . ?
N00T C01J 1.437(14) 7_565 ?
N00U C01E 1.410(15) . ?
N00U C01P 1.415(15) . ?
N00U C02L 1.461(16) . ?
C00V C012 1.370(14) 7_565 ?
C00V C012 1.370(14) . ?
C00W H00W 0.9300 . ?
C00W C00Y 1.376(15) . ?
C00W C010 1.370(17) . ?
N00X C018 1.413(14) . ?
N00X C01Z 1.445(16) . ?
N00X C022 1.439(16) . ?
O00Z C01O 1.219(17) . ?
C010 H010 0.9300 . ?
C010 C01A 1.392(15) . ?
C011 C017 1.521(16) . ?
C012 H012 0.9300 . ?
C012 C013 1.396(16) . ?
C013 H013 0.9300 . ?
C013 C015 1.382(15) . ?
C014 C019 1.464(17) . ?
C014 C01F 1.399(18) . ?
C014 C01M 1.380(17) . ?
C016 H016 0.9300 . ?
C016 C01K 1.391(18) . ?
C016 C023 1.379(18) . ?
C017 C01R 1.396(17) . ?
C017 C026 1.395(19) . ?
C018 C02E 1.411(17) . ?
C018 C02G 1.409(18) . ?
C01A C01Q 1.48(2) . ?
C01B H01O 0.9600 . ?
C01B H01P 0.9600 . ?
C01B H01Q 0.9600 . ?
C01B C01W 1.480(19) . ?
C01D H01S 0.9700 . ?
C01D H01V 0.9700 . ?
C01D C02O 1.496(19) . ?
C01E C01L 1.382(18) . ?
C01E C01T 1.418(18) . ?
C01F H01F 0.9300 . ?
C01F C01L 1.374(18) . ?
C01G H01G 0.9300 . ?
C01G C01I 1.414(17) . ?
C01G C01N 1.389(19) . ?
C01H H01A 0.9700 . ?
C01H H01B 0.9700 . ?
C01I C023 1.384(17) . ?
C01J H01C 0.9700 . ?
C01J H01D 0.9700 . ?
C01K H01K 0.9300 . ?
C01K C01N 1.39(2) . ?
C01L H01L 0.9300 . ?
C01M H01M 0.9300 . ?
C01M C01T 1.387(17) . ?
C01N H01N 0.9300 . ?
C01O H01W 0.9300 . ?
C01P H01E 0.9700 . ?
C01P H01H 0.9700 . ?
C01R H01R 0.9300 . ?
C01R C02G 1.352(17) . ?
C01S C029 1.372(18) . ?
C01S C02C 1.375(19) . ?
C01T H01T 0.9300 . ?
C01U H01U 0.9300 . ?
C01U C020 1.359(19) . ?
C01U C02H 1.43(2) . ?
C01W H01Z 0.9700 . ?
C01W H 0.9700 . ?
C01X H01X 0.9300 . ?
C01X C028 1.360(19) . ?
C01X C02D 1.37(2) . ?
C01Y H01Y 0.9300 . ?
C01Y C02C 1.37(2) . ?
C01Y C02N 1.353(19) . ?
C01Z H01I 0.9700 . ?
C01Z H01J 0.9700 . ?
C020 C02K 1.359(19) . ?
C021 H021 0.9300 . ?
C021 C02A 1.40(2) . ?
C021 C02D 1.446(19) . ?
C022 H02A 0.9700 . ?
C022 H02B 0.9700 . ?
C023 H023 0.9300 . ?
C025 H025 0.9300 . ?
C025 C02B 1.39(2) . ?
C025 C02S 1.37(2) . ?
C026 H026 0.9300 . ?
C026 C02E 1.386(17) . ?
C027 H027 0.9300 . ?
C027 C02F 1.38(2) . ?
C027 C02K 1.47(2) . ?
C028 H028 0.9300 . ?
C028 C02A 1.420(19) . ?
C029 H029 0.9300 . ?
C029 C02I 1.400(19) . ?
C02A H02C 0.9300 . ?
C02B H02D 0.9300 . ?
C02B C02M 1.37(2) . ?
C02C H02E 0.9300 . ?
C02D H02F 0.9300 . ?
C02E H02G 0.9300 . ?
C02F H02H 0.9300 . ?
C02F C02H 1.36(2) . ?
C02G H02I 0.9300 . ?
C02H H02J 0.9300 . ?
C02I H02K 0.9300 . ?
C02I C02N 1.36(2) . ?
C02K H02L 0.9300 . ?
C02L H02M 0.9700 . ?
C02L H02N 0.9700 . ?
C02M H02O 0.9300 . ?
C02M C02R 1.35(3) . ?
C02N H02P 0.9300 . ?
C02O H02U 0.9600 . ?
C02O H02Y 0.9600 . ?
C02O HA 0.9600 . ?
C02Q C02Q 1.53(4) 7_565 ?
C02Q H02Q 0.9800 . ?
C02Q C02T 1.28(2) . ?
C02R H02R 0.9300 . ?
C02R C02S 1.37(2) . ?
C02S H02S 0.9300 . ?
C02T H02T 0.9800 . ?
C02T C02W 1.31(2) . ?
C02V C02V 1.39(3) 7_565 ?
C02V H02V 0.9800 . ?
C02V C02X 1.35(2) . ?
C02W H02W 0.9800 . ?
C02X H02X 0.9800 . ?
C02X C034 1.38(2) . ?
C034 H034 0.9800 . ?

loop_
_geom_torsion_atom_site_label_1
_geom_torsion_atom_site_label_2
_geom_torsion_atom_site_label_3
_geom_torsion_atom_site_label_4
_geom_torsion
_geom_torsion_site_symmetry_1
_geom_torsion_site_symmetry_2
_geom_torsion_site_symmetry_3
_geom_torsion_site_symmetry_4
_geom_torsion_publ_flag
Pd2 P009 C01P N00U 6.6(10) . . . . ?
Pd2 P009 C01S C029 52.8(14) . . . . ?
Pd2 P009 C01S C02C -122.7(13) . . . . ?
Pd2 P009 C022 N00X -67.7(9) . . . . ?
Pd2 P00B C01Z N00X 70.6(10) . . . . ?
Pd2 P00B C020 C01U -98.3(12) . . . . ?
Pd2 P00B C020 C02K 78.8(11) . . . . ?
Pd2 P00B C02L N00U -10.0(11) . . . . ?
Pd1 P007 C01H N00Q -72.9(9) . . . . ?
Pd1 P007 C01I C01G -145.5(8) . . . . ?
Pd1 P007 C01I C023 35.1(12) . . . . ?
Pd1 P007 C01J N00T 2.5(10) . . . . ?
Zr1 O00I C00S O00I -29(2) . . . 7_565 ?
Zr1 O00I C00S C00V 146.1(11) . . . . ?
Zr1 O00J C011 O00K 16.5(19) . . . . ?
Zr1 O00J C011 C017 -165.0(8) . . . . ?
Zr1 C01X C028 C02A 66.7(9) . . . . ?
Zr1 C01X C02D C021 -64.0(9) . . . . ?
Zr1 C021 C02A C028 -66.8(10) . . . . ?
Zr1 C021 C02D C01X 64.8(9) . . . . ?
Zr1 C028 C02A C021 66.8(10) . . . . ?
Zr04 O00O C019 O00P 26.5(17) . . . . ?
Zr04 O00O C019 C014 -148.7(9) . . . . ?
Zr04 C02Q C02T C02W -61.8(16) . . . . ?
Zr04 C02T C02W C02T -72.6(17) . . . 7_565 ?
Zr05 O00K C011 O00J -17.6(18) . . . . ?
Zr05 O00K C011 C017 163.9(7) . . . . ?
Zr05 C02V C02X C034 -66.7(13) . . . . ?
Zr05 C02X C034 C02X -68.1(15) . . . 7_565 ?
Zr2 O00N C01Q O00N 14(3) . . . 7_565 ?
Zr2 O00N C01Q C01A -168.5(11) . . . . ?
Zr2 O00P C019 O00O -27.9(17) . . . . ?
Zr2 O00P C019 C014 147.3(9) . . . . ?
Zr2 C025 C02B C02M -66.1(11) . . . . ?
Zr2 C025 C02S C02R 69.4(12) . . . . ?
Zr2 C02B C02M C02R -69.4(12) . . . . ?
Zr2 C02M C02R C02S -63.9(13) . . . . ?
Zr2 C02R C02S C025 -68.5(11) . . . . ?
P007 C01I C023 C016 179.3(11) . . . . ?
P009 C01S C029 C02I -177.7(13) . . . . ?
P009 C01S C02C C01Y 177.0(13) . . . . ?
P00B C020 C02K C027 179.2(11) . . . . ?
O00I C00S C00V C012 176.7(15) 7_565 . . . ?
O00I C00S C00V C012 2(2) . . . . ?
O00I C00S C00V C012 -176.7(15) . . . 7_565 ?
O00I C00S C00V C012 -2(2) 7_565 . . 7_565 ?
O00J C011 C017 C01R 27.3(17) . . . . ?
O00J C011 C017 C026 -151.1(13) . . . . ?
O00K C011 C017 C01R -154.1(12) . . . . ?
O00K C011 C017 C026 27.6(18) . . . . ?
C00S C00V C012 C013 -179.6(14) . . . . ?
N00U C01E C01L C01F -170.0(13) . . . . ?
N00U C01E C01T C01M 169.7(12) . . . . ?
C00V C012 C013 C015 0(2) . . . . ?
C00W C010 C01A C010 7(3) . . . 7_565 ?
C00W C010 C01A C01Q -173.9(14) . . . . ?
N00X C018 C02E C026 179.9(13) . . . . ?
N00X C018 C02G C01R 176.2(13) . . . . ?
C00Y N00Q C01H P007 -110.4(13) . . . . ?
C00Y C00W C010 C01A -2(2) . . . . ?
C010 C00W C00Y N00Q 173.7(13) . . . . ?
C010 C00W C00Y C00W -3(2) . . . 7_565 ?
C010 C01A C01Q O00N -2(3) 7_565 . . 7_565 ?
C010 C01A C01Q O00N -179.1(15) 7_565 . . . ?
C010 C01A C01Q O00N 2(3) . . . . ?
C010 C01A C01Q O00N 179.1(15) . . . 7_565 ?
C011 C017 C01R C02G -177.2(13) . . . . ?
C011 C017 C026 C02E 173.3(13) . . . . ?
C012 C00V C012 C013 -1(3) 7_565 . . . ?
C012 C013 C015 N00T 172.4(15) . . . . ?
C012 C013 C015 C013 1(3) . . . 7_565 ?
C014 C01F C01L C01E -2(2) . . . . ?
C014 C01M C01T C01E 3(2) . . . . ?
C015 N00T C01J P007 -74.9(16) . . . . ?
C016 C01K C01N C01G 1(2) . . . . ?
C017 C01R C02G C018 5(2) . . . . ?
C017 C026 C02E C018 3(2) . . . . ?
C018 N00X C01Z P00B 126.3(10) . . . . ?
C018 N00X C022 P009 -129.2(10) . . . . ?
C019 C014 C01F C01L 175.4(13) . . . . ?
C019 C014 C01M C01T -176.0(12) . . . . ?
C01D N00R C01O O00Z -175.2(14) . . . . ?
C01D N00R C01W C01B -73.9(17) . . . . ?
C01E N00U C01P P009 -82.2(13) . . . . ?
C01E N00U C02L P00B 83.6(13) . . . . ?
C01F C014 C019 O00O 3.0(18) . . . . ?
C01F C014 C019 O00P -172.4(12) . . . . ?
C01F C014 C01M C01T 1(2) . . . . ?
C01G C01I C023 C016 0(2) . . . . ?
C01H P007 C01I C01G -26.6(11) . . . . ?
C01H P007 C01I C023 154.0(10) . . . . ?
C01H P007 C01J N00T -108.0(9) . . . . ?
C01H N00Q C00Y C00W 1(2) . . . 7_565 ?
C01H N00Q C00Y C00W -1(2) 7_565 . . . ?
C01H N00Q C00Y C00W -175.4(13) . . . . ?
C01H N00Q C00Y C00W 175.4(12) 7_565 . . 7_565 ?
C01H N00Q C01H P007 74.9(14) 7_565 . . . ?
C01I P007 C01H N00Q 155.0(9) . . . . ?
C01I P007 C01J N00T 140.4(9) . . . . ?
C01I C01G C01N C01K 0(2) . . . . ?
C01J P007 C01H N00Q 44.9(10) . . . . ?
C01J P007 C01I C01G 82.9(10) . . . . ?
C01J P007 C01I C023 -96.5(11) . . . . ?
C01J N00T C015 C013 22(2) 7_565 . . . ?
C01J N00T C015 C013 -22(2) . . . 7_565 ?
C01J N00T C015 C013 167.0(14) . . . . ?
C01J N00T C015 C013 -167.0(14) 7_565 . . 7_565 ?
C01J N00T C01J P007 71.3(16) 7_565 . . . ?
C01K C016 C023 C01I 1(2) . . . . ?
C01L C01E C01T C01M -6(2) . . . . ?
C01M C014 C019 O00O -180.0(11) . . . . ?
C01M C014 C019 O00P 4.6(18) . . . . ?
C01M C014 C01F C01L -2(2) . . . . ?
C01N C01G C01I P007 -179.9(10) . . . . ?
C01N C01G C01I C023 -0.5(19) . . . . ?
C01O N00R C01D C02O 105.1(15) . . . . ?
C01O N00R C01W C01B 106.8(15) . . . . ?
C01P P009 C01S C029 -72.2(13) . . . . ?
C01P P009 C01S C02C 112.3(14) . . . . ?
C01P P009 C022 N00X 49.2(10) . . . . ?
C01P N00U C01E C01L -32.0(18) . . . . ?
C01P N00U C01E C01T 152.5(12) . . . . ?
C01P N00U C02L P00B -66.2(13) . . . . ?
C01R C017 C026 C02E -5(2) . . . . ?
C01S P009 C01P N00U 137.3(9) . . . . ?
C01S P009 C022 N00X 160.5(9) . . . . ?
C01S C029 C02I C02N 2(3) . . . . ?
C01T C01E C01L C01F 6(2) . . . . ?
C01U C020 C02K C027 -4(2) . . . . ?
C01W N00R C01D C02O -74.2(15) . . . . ?
C01W N00R C01O O00Z 4(2) . . . . ?
C01X C028 C02A Zr1 -67.6(9) . . . . ?
C01X C028 C02A C021 -0.8(16) . . . . ?
C01Z P00B C020 C01U 139.5(12) . . . . ?
C01Z P00B C020 C02K -43.3(12) . . . . ?
C01Z P00B C02L N00U 107.1(10) . . . . ?
C01Z N00X C018 C02E 147.9(13) . . . . ?
C01Z N00X C018 C02G -34.9(18) . . . . ?
C01Z N00X C022 P009 69.7(13) . . . . ?
C020 P00B C01Z N00X -161.5(10) . . . . ?
C020 P00B C02L N00U -142.2(9) . . . . ?
C020 C01U C02H C02F -5(2) . . . . ?
C022 P009 C01P N00U -111.7(9) . . . . ?
C022 P009 C01S C029 -179.9(12) . . . . ?
C022 P009 C01S C02C 4.6(16) . . . . ?
C022 N00X C018 C02E -12.6(18) . . . . ?
C022 N00X C018 C02G 164.7(13) . . . . ?
C022 N00X C01Z P00B -72.3(13) . . . . ?
C023 C016 C01K C01N -1(2) . . . . ?
C025 C02B C02M Zr2 65.8(11) . . . . ?
C025 C02B C02M C02R -3.6(19) . . . . ?
C026 C017 C01R C02G 1(2) . . . . ?
C027 C02F C02H C01U 2(2) . . . . ?
C028 C01X C02D Zr1 66.9(10) . . . . ?
C028 C01X C02D C021 2.8(16) . . . . ?
C029 C01S C02C C01Y 2(3) . . . . ?
C029 C02I C02N C01Y -1(3) . . . . ?
C02A C021 C02D Zr1 -68.0(9) . . . . ?
C02A C021 C02D C01X -3.2(15) . . . . ?
C02B C025 C02S Zr2 -67.6(11) . . . . ?
C02B C025 C02S C02R 1.9(18) . . . . ?
C02B C02M C02R Zr2 68.8(11) . . . . ?
C02B C02M C02R C02S 5(2) . . . . ?
C02C C01S C029 C02I -2(2) . . . . ?
C02C C01Y C02N C02I 0(3) . . . . ?
C02D C01X C028 Zr1 -68.0(10) . . . . ?
C02D C01X C028 C02A -1.3(16) . . . . ?
C02D C021 C02A Zr1 69.2(9) . . . . ?
C02D C021 C02A C028 2.5(15) . . . . ?
C02E C018 C02G C01R -7(2) . . . . ?
C02F C027 C02K C020 1(2) . . . . ?
C02G C018 C02E C026 3(2) . . . . ?
C02H C01U C020 P00B -177.4(11) . . . . ?
C02H C01U C020 C02K 5(2) . . . . ?
C02K C027 C02F C02H 0(2) . . . . ?
C02L P00B C01Z N00X -47.3(11) . . . . ?
C02L P00B C020 C01U 29.6(13) . . . . ?
C02L P00B C020 C02K -153.2(10) . . . . ?
C02L N00U C01E C01L 179.3(12) . . . . ?
C02L N00U C01E C01T 3.8(18) . . . . ?
C02L N00U C01P P009 68.2(12) . . . . ?
C02M C02R C02S Zr2 64.3(13) . . . . ?
C02M C02R C02S C025 -4(2) . . . . ?
C02N C01Y C02C C01S -1(3) . . . . ?
C02Q C02Q C02T Zr04 68.1(4) 7_565 . . . ?
C02Q C02Q C02T C02W 6.3(18) 7_565 . . . ?
C02Q C02T C02W Zr04 62.1(14) . . . . ?
C02Q C02T C02W C02T -10(3) . . . 7_565 ?
C02S C025 C02B Zr2 67.2(11) . . . . ?
C02S C025 C02B C02M 1.1(18) . . . . ?
C02V C02V C02X Zr05 66.9(4) 7_565 . . . ?
C02V C02V C02X C034 0.3(16) 7_565 . . . ?
C02V C02X C034 Zr05 67.7(12) . . . . ?
C02V C02X C034 C02X 0(3) . . . 7_565 ?

loop_
_smtbx_masks_void_nr
_smtbx_masks_void_average_x
_smtbx_masks_void_average_y
_smtbx_masks_void_average_z
_smtbx_masks_void_volume
_smtbx_masks_void_count_electrons
_smtbx_masks_void_content
1 -0.389 -0.397 -0.249 7591.9 1839.2 '32 C5H11NO'
